data_1545283
loop_
_publ_author_name
'Su, Lu'
'Khan, Sarosh'
'Fan, Jingwei'
'Lin, Yen-Nan'
'Wang, Hai'
'Gustafson, Tiffany P.'
'Zhang, Fuwu'
'Wooley, Karen L.'

_publ_section_title
;
 Functional sugar-based polymers and nanostructures comprised of
 degradable poly(d-glucose carbonate)s
;
_journal_issue 10
_journal_name_full 'Polym. Chem.'
_journal_page_first 1699
_journal_paper_doi 10.1039/C6PY01978A
_journal_volume 8
_journal_year 2017
_chemical_formula_sum 'C15 H18 O11'
_chemical_formula_weight 374.29
_chemical_name_systematic
;
 ?
;
_space_group_IT_number 5
_symmetry_cell_setting monoclinic
_symmetry_space_group_name_Hall 'C 2y'
_symmetry_space_group_name_H-M 'C 1 2 1'
_atom_sites_solution_hydrogens geom
_atom_sites_solution_primary direct
_atom_sites_solution_secondary difmap
_audit_creation_method SHELXL-97
_audit_update_record
;
2016-11-03 deposited with the CCDC.
2017-02-07 downloaded from the CCDC.
;
_cell_angle_alpha 90.00
_cell_angle_beta 105.373(6)
_cell_angle_gamma 90.00
_cell_formula_units_Z 4
_cell_length_a 28.835(8)
_cell_length_b 6.5931(18)
_cell_length_c 9.909(3)
_cell_measurement_reflns_used 2353
_cell_measurement_temperature 100(2)
_cell_measurement_theta_max 24.9777
_cell_measurement_theta_min 2.2437
_cell_volume 1816.4(9)
_computing_cell_refinement 'SAINT+ ver. (Bruker, 2001)'
_computing_data_collection 'APEX2  (Bruker, 2008)'
_computing_data_reduction 'SAINT+ ver. (Bruker, 2001)'
_computing_molecular_graphics 'SHELXTL (Sheldrick, 2008)'
_computing_publication_material 'SHELXTL (Sheldrick, 2008)'
_computing_structure_refinement 'SHELXL-97 (Sheldrick, 2008)'
_computing_structure_solution 'SHELXS-97 (Sheldrick, 2008)'
_diffrn_ambient_temperature 100(2)
_diffrn_measured_fraction_theta_full 0.997
_diffrn_measured_fraction_theta_max 0.997
_diffrn_measurement_device_type 'Bruker SMART APEX II CCD area detector'
_diffrn_measurement_method 'phi and omega scans'
_diffrn_radiation_monochromator graphite
_diffrn_radiation_source 'fine-focus sealed tube'
_diffrn_radiation_type MoK\a
_diffrn_radiation_wavelength 0.71073
_diffrn_reflns_av_R_equivalents 0.0190
_diffrn_reflns_av_sigmaI/netI 0.0308
_diffrn_reflns_limit_h_max 34
_diffrn_reflns_limit_h_min -26
_diffrn_reflns_limit_k_max 7
_diffrn_reflns_limit_k_min -7
_diffrn_reflns_limit_l_max 11
_diffrn_reflns_limit_l_min -11
_diffrn_reflns_number 4785
_diffrn_reflns_theta_full 25.03
_diffrn_reflns_theta_max 25.03
_diffrn_reflns_theta_min 2.13
_exptl_absorpt_coefficient_mu 0.119
_exptl_absorpt_correction_T_max 0.9929
_exptl_absorpt_correction_T_min 0.9882
_exptl_absorpt_correction_type multi-scan
_exptl_absorpt_process_details 'SADABS (Sheldrick, 2008)'
_exptl_crystal_colour Colorless
_exptl_crystal_density_diffrn 1.369
_exptl_crystal_density_meas ?
_exptl_crystal_density_method 'not measured'
_exptl_crystal_description Needle
_exptl_crystal_F_000 784
_exptl_crystal_size_max 0.10
_exptl_crystal_size_mid 0.06
_exptl_crystal_size_min 0.06
_refine_diff_density_max 0.559
_refine_diff_density_min -0.574
_refine_diff_density_rms 0.042
_refine_ls_abs_structure_details 'Flack H D (1983), Acta Cryst. A39, 876-881'
_refine_ls_abs_structure_Flack 0.7(16)
_refine_ls_extinction_coef 0.0110(16)
_refine_ls_extinction_expression Fc^*^=kFc[1+0.001xFc^2^\l^3^/sin(2\q)]^-1/4^
_refine_ls_extinction_method SHELXL
_refine_ls_goodness_of_fit_ref 1.068
_refine_ls_hydrogen_treatment constr
_refine_ls_matrix_type full
_refine_ls_number_parameters 224
_refine_ls_number_reflns 3066
_refine_ls_number_restraints 1
_refine_ls_restrained_S_all 1.068
_refine_ls_R_factor_all 0.0608
_refine_ls_R_factor_gt 0.0524
_refine_ls_shift/su_max 0.000
_refine_ls_shift/su_mean 0.000
_refine_ls_structure_factor_coef Fsqd
_refine_ls_weighting_details 'calc w=1/[\s^2^(Fo^2^)+(0.0872P)^2^+1.1860P] where P=(Fo^2^+2Fc^2^)/3'
_refine_ls_weighting_scheme calc
_refine_ls_wR_factor_gt 0.1502
_refine_ls_wR_factor_ref 0.1586
_reflns_number_gt 2615
_reflns_number_total 3066
_reflns_threshold_expression >2sigma(I)
_cod_data_source_file c6py01978a2.cif
_cod_data_source_block GC
_cod_depositor_comments
;
The following automatic conversions were performed:

'_symmetry_cell_setting' value 'Monoclinic' changed to 'monoclinic'
according to
/usr/data/users/saulius/crontab/automatic-downloads/rss-feeds/RSC/lib/dictionaries/cif_core.dic
dictionary named 'cif_core.dic' version 2.4.2 from 2011-04-26.

'_exptl_crystal_density_meas' value 'not measured' was changed to '?'
- the value is perceived as not measured.

Automatic conversion script
Id: cif_fix_values 4268 2015-11-12 08:31:59Z antanas 

 Adding full bibliography for 1545283.cif.
;
_cod_original_sg_symbol_H-M 'C 2'
_cod_database_code 1545283

loop_
_symmetry_equiv_pos_as_xyz
'x, y, z'
'-x, y, -z'
'x+1/2, y+1/2, z'
'-x+1/2, y+1/2, -z'

loop_
_atom_site_label
_atom_site_type_symbol
_atom_site_fract_x
_atom_site_fract_y
_atom_site_fract_z
_atom_site_U_iso_or_equiv
_atom_site_adp_type
_atom_site_occupancy
_atom_site_symmetry_multiplicity
_atom_site_calc_flag
_atom_site_refinement_flags
O2 O 0.78179(9) 1.1893(4) 0.5079(3) 0.0691(7) Uani 1 1 d .
O4 O 0.71999(9) 1.1083(5) 0.3346(3) 0.0771(8) Uani 1 1 d .
O3 O 0.78636(7) 0.9382(3) 0.3497(2) 0.0522(6) Uani 1 1 d .
O5 O 0.89511(9) 0.5935(4) 0.6803(3) 0.0629(7) Uani 1 1 d .
O6 O 0.91895(9) 0.4796(4) 0.4451(3) 0.0665(7) Uani 1 1 d .
O7 O 0.96838(16) 0.5716(10) 0.3184(5) 0.1368(14) Uani 1 1 d .
O8 O 0.95499(13) 0.2492(7) 0.3600(5) 0.1138(14) Uani 1 1 d .
O9 O 0.84528(8) 0.6736(3) 0.2406(2) 0.0529(6) Uani 1 1 d .
O10 O 0.80658(12) 0.3781(5) 0.2457(3) 0.0789(9) Uani 1 1 d .
O11 O 0.81718(10) 0.5147(4) 0.0483(3) 0.0693(8) Uani 1 1 d .
C6 C 0.83157(14) 1.1671(6) 0.5875(4) 0.0628(9) Uani 1 1 d .
H6A H 0.8346 1.1918 0.6880 0.075 Uiso 1 1 calc R
H6B H 0.8519 1.2670 0.5551 0.075 Uiso 1 1 calc R
C15 C 0.76124(12) 1.0826(6) 0.3950(4) 0.0566(9) Uani 1 1 d .
C4 C 0.83698(10) 0.9173(5) 0.4127(3) 0.0433(7) Uani 1 1 d .
H4 H 0.8550 1.0169 0.3697 0.052 Uiso 1 1 calc R
C5 C 0.84778(11) 0.9548(5) 0.5667(3) 0.0471(7) Uani 1 1 d .
H5 H 0.8303 0.8544 0.6108 0.057 Uiso 1 1 calc R
O1 O 0.89854(8) 0.9393(4) 0.6283(3) 0.0574(6) Uani 1 1 d .
C1 C 0.91572(12) 0.7405(6) 0.6145(4) 0.0586(9) Uani 1 1 d .
H1 H 0.9514 0.7384 0.6557 0.070 Uiso 1 1 calc R
C2 C 0.90505(12) 0.6859(5) 0.4599(4) 0.0554(9) Uani 1 1 d .
H2 H 0.9237 0.7779 0.4135 0.067 Uiso 1 1 calc R
C3 C 0.85182(10) 0.7054(5) 0.3872(3) 0.0443(7) Uani 1 1 d .
H3 H 0.8328 0.6040 0.4254 0.053 Uiso 1 1 calc R
C7 C 0.9100(2) 0.5998(10) 0.8272(5) 0.1004(16) Uani 1 1 d .
H7A H 0.8937 0.4923 0.8655 0.151 Uiso 1 1 calc R
H7B H 0.9017 0.7320 0.8598 0.151 Uiso 1 1 calc R
H7C H 0.9449 0.5796 0.8589 0.151 Uiso 1 1 calc R
C8 C 0.94923(14) 0.4439(8) 0.3690(5) 0.0764(12) Uani 1 1 d .
C9 C 0.9889(2) 0.1759(14) 0.2900(8) 0.1368(14) Uani 1 1 d .
H9A H 1.0111 0.2876 0.2829 0.164 Uiso 1 1 calc R
H9B H 1.0082 0.0670 0.3472 0.164 Uiso 1 1 calc R
C10 C 0.9691(2) 0.1048(14) 0.1635(8) 0.1368(14) Uani 1 1 d .
H10A H 0.9944 0.0603 0.1208 0.205 Uiso 1 1 calc R
H10B H 0.9499 0.2116 0.1059 0.205 Uiso 1 1 calc R
H10C H 0.9483 -0.0105 0.1698 0.205 Uiso 1 1 calc R
C11 C 0.82099(12) 0.5072(5) 0.1854(4) 0.0518(8) Uani 1 1 d .
C12 C 0.78814(18) 0.3573(8) -0.0342(5) 0.0833(13) Uani 1 1 d .
H12A H 0.7777 0.4021 -0.1330 0.100 Uiso 1 1 calc R
H12B H 0.7590 0.3372 -0.0010 0.100 Uiso 1 1 calc R
C13 C 0.8131(2) 0.1662(8) -0.0273(5) 0.0808(12) Uani 1 1 d .
C14 C 0.8299(3) 0.0111(11) -0.0270(8) 0.134(3) Uani 1 1 d .
H14 H 0.8439 -0.1192 -0.0268 0.161 Uiso 1 1 calc R

loop_
_atom_site_aniso_label
_atom_site_aniso_U_11
_atom_site_aniso_U_22
_atom_site_aniso_U_33
_atom_site_aniso_U_23
_atom_site_aniso_U_13
_atom_site_aniso_U_12
O2 0.0669(15) 0.0593(16) 0.0864(18) -0.0154(15) 0.0298(13) 0.0148(13)
O4 0.0521(15) 0.0702(19) 0.110(2) -0.0048(17) 0.0237(14) 0.0176(14)
O3 0.0451(11) 0.0437(12) 0.0687(14) -0.0022(11) 0.0167(10) 0.0037(10)
O5 0.0634(14) 0.0558(15) 0.0702(16) 0.0068(13) 0.0189(12) 0.0017(12)
O6 0.0556(14) 0.0549(16) 0.0978(19) -0.0016(14) 0.0357(13) 0.0124(12)
O7 0.115(2) 0.155(3) 0.165(3) -0.043(3) 0.079(2) 0.008(2)
O8 0.091(2) 0.097(3) 0.160(4) -0.039(3) 0.045(2) 0.040(2)
O9 0.0662(14) 0.0392(12) 0.0608(13) -0.0028(10) 0.0299(11) -0.0050(10)
O10 0.106(2) 0.0605(18) 0.0760(18) -0.0062(14) 0.0350(16) -0.0318(16)
O11 0.098(2) 0.0509(15) 0.0558(15) -0.0043(12) 0.0149(13) 0.0030(14)
C6 0.073(2) 0.047(2) 0.073(2) -0.0126(18) 0.0266(18) -0.0013(17)
C15 0.0511(19) 0.0445(18) 0.082(2) -0.0003(18) 0.0316(18) 0.0098(16)
C4 0.0399(15) 0.0340(15) 0.0610(18) 0.0003(14) 0.0221(13) -0.0007(13)
C5 0.0443(15) 0.0398(17) 0.0612(19) -0.0014(15) 0.0209(13) -0.0033(14)
O1 0.0471(12) 0.0511(14) 0.0740(15) -0.0088(12) 0.0159(11) -0.0079(11)
C1 0.0396(16) 0.058(2) 0.077(2) -0.0014(19) 0.0138(15) -0.0029(16)
C2 0.0457(17) 0.046(2) 0.082(2) -0.0007(18) 0.0299(16) 0.0056(15)
C3 0.0441(16) 0.0386(17) 0.0554(17) -0.0010(14) 0.0223(13) -0.0023(13)
C7 0.117(4) 0.110(4) 0.072(3) 0.009(3) 0.022(3) 0.011(4)
C8 0.048(2) 0.083(3) 0.103(3) -0.008(3) 0.028(2) 0.005(2)
C9 0.115(2) 0.155(3) 0.165(3) -0.043(3) 0.079(2) 0.008(2)
C10 0.115(2) 0.155(3) 0.165(3) -0.043(3) 0.079(2) 0.008(2)
C11 0.0547(18) 0.0378(18) 0.064(2) 0.0011(16) 0.0173(15) 0.0056(15)
C12 0.089(3) 0.072(3) 0.075(3) -0.014(2) -0.001(2) 0.000(2)
C13 0.115(4) 0.053(3) 0.087(3) -0.009(2) 0.049(3) -0.010(2)
C14 0.189(7) 0.074(4) 0.179(7) 0.004(4) 0.117(6) 0.008(4)

loop_
_atom_type_symbol
_atom_type_description
_atom_type_scat_dispersion_real
_atom_type_scat_dispersion_imag
_atom_type_scat_source
C C 0.0033 0.0016 'International Tables Vol C Tables 4.2.6.8 and 6.1.1.4'
H H 0.0000 0.0000 'International Tables Vol C Tables 4.2.6.8 and 6.1.1.4'
O O 0.0106 0.0060 'International Tables Vol C Tables 4.2.6.8 and 6.1.1.4'

loop_
_geom_angle_atom_site_label_1
_geom_angle_atom_site_label_2
_geom_angle_atom_site_label_3
_geom_angle
C15 O2 C6 124.3(3)
C15 O3 C4 120.0(3)
C1 O5 C7 114.6(4)
C8 O6 C2 118.2(4)
C8 O8 C9 119.0(6)
C11 O9 C3 116.7(2)
C11 O11 C12 115.4(3)
O2 C6 C5 108.5(3)
O2 C6 H6A 110.0
C5 C6 H6A 110.0
O2 C6 H6B 110.0
C5 C6 H6B 110.0
H6A C6 H6B 108.4
O4 C15 O2 120.8(3)
O4 C15 O3 119.1(4)
O2 C15 O3 120.0(3)
O3 C4 C5 109.9(2)
O3 C4 C3 108.6(2)
C5 C4 C3 109.5(3)
O3 C4 H4 109.6
C5 C4 H4 109.6
C3 C4 H4 109.6
O1 C5 C4 109.6(2)
O1 C5 C6 109.1(3)
C4 C5 C6 107.7(3)
O1 C5 H5 110.1
C4 C5 H5 110.1
C6 C5 H5 110.1
C1 O1 C5 111.6(2)
O5 C1 O1 113.3(3)
O5 C1 C2 108.1(3)
O1 C1 C2 109.4(3)
O5 C1 H1 108.7
O1 C1 H1 108.7
C2 C1 H1 108.7
O6 C2 C3 107.8(3)
O6 C2 C1 109.8(3)
C3 C2 C1 111.5(2)
O6 C2 H2 109.2
C3 C2 H2 109.2
C1 C2 H2 109.2
O9 C3 C4 109.9(3)
O9 C3 C2 108.3(2)
C4 C3 C2 107.2(2)
O9 C3 H3 110.4
C4 C3 H3 110.4
C2 C3 H3 110.4
O5 C7 H7A 109.5
O5 C7 H7B 109.5
H7A C7 H7B 109.5
O5 C7 H7C 109.5
H7A C7 H7C 109.5
H7B C7 H7C 109.5
O7 C8 O8 126.0(5)
O7 C8 O6 124.6(5)
O8 C8 O6 109.4(5)
C10 C9 O8 113.9(6)
C10 C9 H9A 108.8
O8 C9 H9A 108.8
C10 C9 H9B 108.8
O8 C9 H9B 108.8
H9A C9 H9B 107.7
C9 C10 H10A 109.5
C9 C10 H10B 109.5
H10A C10 H10B 109.5
C9 C10 H10C 109.5
H10A C10 H10C 109.5
H10B C10 H10C 109.5
O10 C11 O11 126.7(3)
O10 C11 O9 127.1(3)
O11 C11 O9 106.2(3)
O11 C12 C13 113.2(4)
O11 C12 H12A 108.9
C13 C12 H12A 108.9
O11 C12 H12B 108.9
C13 C12 H12B 108.9
H12A C12 H12B 107.8
C14 C13 C12 175.4(7)
C13 C14 H14 180.0

loop_
_geom_bond_atom_site_label_1
_geom_bond_atom_site_label_2
_geom_bond_distance
O2 C15 1.321(5)
O2 C6 1.451(5)
O4 C15 1.193(4)
O3 C15 1.344(4)
O3 C4 1.434(3)
O5 C1 1.387(5)
O5 C7 1.405(5)
O6 C8 1.317(5)
O6 C2 1.436(4)
O7 C8 1.188(7)
O8 C8 1.301(7)
O8 C9 1.424(6)
O9 C11 1.338(4)
O9 C3 1.430(4)
O10 C11 1.177(4)
O11 C11 1.334(4)
O11 C12 1.443(5)
C6 C5 1.508(5)
C6 H6A 0.9900
C6 H6B 0.9900
C4 C5 1.495(4)
C4 C3 1.502(4)
C4 H4 1.0000
C5 O1 1.432(4)
C5 H5 1.0000
O1 C1 1.421(5)
C1 C2 1.523(5)
C1 H1 1.0000
C2 C3 1.519(4)
C2 H2 1.0000
C3 H3 1.0000
C7 H7A 0.9800
C7 H7B 0.9800
C7 H7C 0.9800
C9 C10 1.318(9)
C9 H9A 0.9900
C9 H9B 0.9900
C10 H10A 0.9800
C10 H10B 0.9800
C10 H10C 0.9800
C12 C13 1.444(7)
C12 H12A 0.9900
C12 H12B 0.9900
C13 C14 1.131(8)
C14 H14 0.9500

loop_
_geom_torsion_atom_site_label_1
_geom_torsion_atom_site_label_2
_geom_torsion_atom_site_label_3
_geom_torsion_atom_site_label_4
_geom_torsion
C15 O2 C6 C5 -26.1(5)
C6 O2 C15 O4 179.8(3)
C6 O2 C15 O3 2.1(6)
C4 O3 C15 O4 174.3(3)
C4 O3 C15 O2 -8.0(5)
C15 O3 C4 C5 37.8(4)
C15 O3 C4 C3 157.6(3)
O3 C4 C5 O1 -178.4(2)
C3 C4 C5 O1 62.4(3)
O3 C4 C5 C6 -59.8(3)
C3 C4 C5 C6 -179.0(3)
O2 C6 C5 O1 171.9(3)
O2 C6 C5 C4 53.0(3)
C4 C5 O1 C1 -63.5(3)
C6 C5 O1 C1 178.7(3)
C7 O5 C1 O1 -70.9(4)
C7 O5 C1 C2 167.7(4)
C5 O1 C1 O5 -61.1(4)
C5 O1 C1 C2 59.5(3)
C8 O6 C2 C3 113.8(4)
C8 O6 C2 C1 -124.5(4)
O5 C1 C2 O6 -51.8(3)
O1 C1 C2 O6 -175.6(2)
O5 C1 C2 C3 67.6(4)
O1 C1 C2 C3 -56.1(4)
C11 O9 C3 C4 -129.7(3)
C11 O9 C3 C2 113.4(3)
O3 C4 C3 O9 64.7(3)
C5 C4 C3 O9 -175.3(2)
O3 C4 C3 C2 -177.8(2)
C5 C4 C3 C2 -57.8(3)
O6 C2 C3 O9 -65.6(3)
C1 C2 C3 O9 173.8(3)
O6 C2 C3 C4 175.8(3)
C1 C2 C3 C4 55.2(3)
C9 O8 C8 O7 3.5(9)
C9 O8 C8 O6 -175.8(5)
C2 O6 C8 O7 5.0(7)
C2 O6 C8 O8 -175.8(4)
C8 O8 C9 C10 -103.7(8)
C12 O11 C11 O10 6.6(5)
C12 O11 C11 O9 -174.6(3)
C3 O9 C11 O10 -4.4(5)
C3 O9 C11 O11 176.8(3)
C11 O11 C12 C13 -79.3(5)
O11 C12 C13 C14 175(7)
